data_4106863
loop_
_publ_author_name
'Joseph R. Stringer'
'J. Aaron Crapster'
'Ilia A. Guzei'
'Helen E. Blackwell'

_publ_contact_author_address
;
Department of Chemistry
University of Wisconsin-Madison
1101 University Ave
Madison, WI  53706
USA
;
_publ_contact_author_email iguzei@chem.wisc.edu
_publ_contact_author_fax 608-262-0381
_publ_contact_author_name
;
Guzei, Ilia A. 
;
_publ_contact_author_phone 608-263-4694
_publ_section_title
;
 Extraordinarily Robust Polyproline Type I Peptoid Helices Generated via
 the Incorporation of \a-Chiral Aromatic N-1-Naphthylethyl Side Chains
;
_journal_name_full 'Journal of the American Chemical Society'
_journal_page_first 15559
_journal_page_last 15567
_journal_paper_doi 10.1021/ja204755p
_journal_volume 133
_journal_year 2011
_chemical_absolute_configuration syn
_chemical_formula_moiety 'C62 H64 N4 O6'
_chemical_formula_sum 'C62 H64 N4 O6'
_chemical_formula_weight 961.17
_space_group_IT_number 4
_symmetry_cell_setting monoclinic
_symmetry_Int_Tables_number 4
_symmetry_space_group_name_Hall 'P 2yb'
_symmetry_space_group_name_H-M 'P 1 21 1'
_atom_sites_solution_hydrogens geom
_atom_sites_solution_primary direct
_atom_sites_solution_secondary difmap
_cell_angle_alpha 90.00
_cell_angle_beta 90.693(3)
_cell_angle_gamma 90.00
_cell_formula_units_Z 2
_cell_length_a 9.5687(4)
_cell_length_b 21.5564(8)
_cell_length_c 13.1776(6)
_cell_measurement_reflns_used 6217
_cell_measurement_temperature 110(2)
_cell_measurement_theta_max 68.16
_cell_measurement_theta_min 3.35
_cell_volume 2717.9(2)
_computing_cell_refinement 'SAINT Ver. 7.24A (Bruker-AXS, 2007)'
_computing_data_collection 'APEX2 Ver. 2.1-4 (Bruker-AXS, 2007)'
_computing_data_reduction 'SAINT Ver. 7.24A'
_computing_molecular_graphics SHELXTL
_computing_publication_material SHELXTL
_computing_structure_refinement SHELXTL
_computing_structure_solution 'SHELXTL (Sheldrick, 2008)'
_diffrn_ambient_temperature 110(2)
_diffrn_measured_fraction_theta_full 0.978
_diffrn_measured_fraction_theta_max 0.970
_diffrn_measurement_device_type 'Bruker SMART APEX2 area detector'
_diffrn_measurement_method '0.50\% \w and 0.5 \% \f scans'
_diffrn_radiation_monochromator graphite
_diffrn_radiation_source 'fine-focus sealed tube'
_diffrn_radiation_type 'Cu K\a'
_diffrn_radiation_wavelength 1.54178
_diffrn_reflns_av_R_equivalents 0.1018
_diffrn_reflns_av_sigmaI/netI 0.0668
_diffrn_reflns_limit_h_max 11
_diffrn_reflns_limit_h_min -9
_diffrn_reflns_limit_k_max 25
_diffrn_reflns_limit_k_min -25
_diffrn_reflns_limit_l_max 15
_diffrn_reflns_limit_l_min -15
_diffrn_reflns_number 37585
_diffrn_reflns_theta_full 67.00
_diffrn_reflns_theta_max 68.16
_diffrn_reflns_theta_min 3.35
_exptl_absorpt_coefficient_mu 0.598
_exptl_absorpt_correction_T_max 0.9576
_exptl_absorpt_correction_T_min 0.8193
_exptl_absorpt_correction_type analytical
_exptl_absorpt_process_details
;
SADABS  (Bruker-AXS, 2007)
;
_exptl_crystal_colour colourless
_exptl_crystal_density_diffrn 1.174
_exptl_crystal_description block
_exptl_crystal_F_000 1024
_exptl_crystal_size_max 0.35
_exptl_crystal_size_mid 0.08
_exptl_crystal_size_min 0.07
_refine_diff_density_max 0.444
_refine_diff_density_min -0.389
_refine_diff_density_rms 0.069
_refine_ls_abs_structure_details 'Flack H D (1983), Acta Cryst. A39, 876-881'
_refine_ls_extinction_method none
_refine_ls_goodness_of_fit_ref 1.074
_refine_ls_hydrogen_treatment constr
_refine_ls_matrix_type full
_refine_ls_number_parameters 561
_refine_ls_number_reflns 4969
_refine_ls_number_restraints 1
_refine_ls_restrained_S_all 1.073
_refine_ls_R_factor_all 0.1237
_refine_ls_R_factor_gt 0.0902
_refine_ls_shift/su_max 0.000
_refine_ls_shift/su_mean 0.000
_refine_ls_structure_factor_coef Fsqd
_refine_ls_weighting_details 'calc w=1/[\s^2^(Fo^2^)+(0.0837P)^2^+6.2160P] where P=(Fo^2^+2Fc^2^)/3'
_refine_ls_weighting_scheme calc
_refine_ls_wR_factor_gt 0.2090
_refine_ls_wR_factor_ref 0.2307
_reflns_number_gt 3621
_reflns_number_total 4969
_reflns_threshold_expression I>2\s(I)
_cod_data_source_file ja204755p_si_002_4.cif
_cod_data_source_block blackwell29
_cod_original_sg_symbol_Hall 'P 2yb       '
_cod_original_sg_symbol_H-M 'P 1 21 1 '
_cod_database_code 4106863

loop_
_symmetry_equiv_pos_as_xyz
'x, y, z'
'-x, y+1/2, -z'

loop_
_atom_site_label
_atom_site_type_symbol
_atom_site_fract_x
_atom_site_fract_y
_atom_site_fract_z
_atom_site_U_iso_or_equiv
_atom_site_adp_type
_atom_site_occupancy
_atom_site_symmetry_multiplicity
_atom_site_calc_flag
_atom_site_refinement_flags
O1 O 0.4966(6) 0.0874(3) 0.8657(5) 0.0462(15) Uani 1 1 d .
O2 O 0.2881(6) 0.1040(3) 0.9394(5) 0.0453(15) Uani 1 1 d .
O3 O -0.0537(5) 0.1351(3) 0.7493(4) 0.0382(13) Uani 1 1 d .
O4 O -0.0893(6) 0.3057(3) 0.6805(5) 0.0413(14) Uani 1 1 d .
O5 O -0.2622(6) 0.2739(3) 0.4348(5) 0.0419(14) Uani 1 1 d .
O6 O -0.6088(6) 0.1991(3) 0.5971(5) 0.0475(16) Uani 1 1 d .
N1 N 0.1465(7) 0.0803(3) 0.7559(5) 0.0368(16) Uani 1 1 d .
N2 N 0.0707(7) 0.2485(3) 0.7659(5) 0.0357(16) Uani 1 1 d .
N3 N -0.0431(7) 0.2550(3) 0.4962(6) 0.0390(17) Uani 1 1 d .
N4 N -0.3866(7) 0.1817(3) 0.5500(5) 0.0360(16) Uani 1 1 d .
C1 C 0.5615(11) 0.1682(5) 0.9876(10) 0.064(3) Uani 1 1 d .
H1A H 0.5836 0.1952 0.9302 0.096 Uiso 1 1 calc R
H1C H 0.6241 0.1778 1.0449 0.096 Uiso 1 1 calc R
H1B H 0.4644 0.1751 1.0077 0.096 Uiso 1 1 calc R
C2 C 0.7285(10) 0.0900(7) 0.9199(9) 0.072(3) Uani 1 1 d .
H2B H 0.7359 0.0469 0.8970 0.108 Uiso 1 1 calc R
H2C H 0.7956 0.0973 0.9754 0.108 Uiso 1 1 calc R
H2A H 0.7488 0.1180 0.8634 0.108 Uiso 1 1 calc R
C3 C 0.5476(11) 0.0564(5) 1.0402(8) 0.061(3) Uani 1 1 d .
H3B H 0.4512 0.0625 1.0626 0.092 Uiso 1 1 calc R
H3C H 0.6119 0.0628 1.0977 0.092 Uiso 1 1 calc R
H3A H 0.5585 0.0141 1.0142 0.092 Uiso 1 1 calc R
C4 C 0.5800(9) 0.1022(5) 0.9575(7) 0.051(2) Uani 1 1 d .
C5 C 0.3560(9) 0.0909(4) 0.8657(7) 0.0365(19) Uani 1 1 d .
C6 C 0.2984(8) 0.0790(4) 0.7608(6) 0.0377(19) Uani 1 1 d .
H6A H 0.3355 0.1107 0.7140 0.045 Uiso 1 1 calc R
H6B H 0.3313 0.0379 0.7374 0.045 Uiso 1 1 calc R
C7 C 0.0681(9) 0.0226(4) 0.7279(7) 0.040(2) Uani 1 1 d .
H7 H -0.0284 0.0279 0.7550 0.048 Uiso 1 1 calc R
C8 C 0.0530(10) 0.0207(5) 0.6142(8) 0.052(2) Uani 1 1 d .
H8C H 0.0122 0.0598 0.5900 0.079 Uiso 1 1 calc R
H8B H -0.0081 -0.0138 0.5946 0.079 Uiso 1 1 calc R
H8A H 0.1451 0.0150 0.5839 0.079 Uiso 1 1 calc R
C9 C 0.1297(5) -0.03619(19) 0.7802(3) 0.042(2) Uani 1 1 d G
C10 C 0.1980(5) -0.0787(2) 0.7189(3) 0.043(2) Uani 1 1 d G
H10 H 0.2036 -0.0716 0.6479 0.052 Uiso 1 1 calc R
C11 C 0.2581(5) -0.1315(2) 0.7614(3) 0.040(2) Uani 1 1 d G
H11 H 0.3048 -0.1605 0.7195 0.048 Uiso 1 1 calc R
C12 C 0.2499(5) -0.14177(18) 0.8653(3) 0.047(2) Uani 1 1 d G
H12 H 0.2909 -0.1779 0.8943 0.057 Uiso 1 1 calc R
C13 C 0.1816(4) -0.09929(16) 0.9266(3) 0.040(2) Uani 1 1 d G
C18 C 0.1215(4) -0.04650(15) 0.8841(3) 0.043(2) Uani 1 1 d G
C17 C 0.0532(5) -0.00401(19) 0.9454(4) 0.054(3) Uani 1 1 d G
H17 H 0.0121 0.0321 0.9163 0.065 Uiso 1 1 calc R
C16 C 0.0449(6) -0.0143(2) 1.0493(4) 0.063(3) Uani 1 1 d G
H16 H -0.0017 0.0147 1.0912 0.076 Uiso 1 1 calc R
C15 C 0.1050(6) -0.0671(3) 1.0918(3) 0.060(3) Uani 1 1 d G
H15 H 0.0994 -0.0742 1.1628 0.072 Uiso 1 1 calc R
C14 C 0.1733(6) -0.1096(2) 1.0305(3) 0.055(3) Uani 1 1 d G
H14 H 0.2144 -0.1457 1.0596 0.066 Uiso 1 1 calc R
C19 C 0.0762(8) 0.1341(4) 0.7584(7) 0.0367(19) Uani 1 1 d .
C20 C 0.1589(9) 0.1939(4) 0.7693(7) 0.0380(19) Uani 1 1 d .
H20B H 0.2112 0.1932 0.8345 0.046 Uiso 1 1 calc R
H20A H 0.2278 0.1964 0.7139 0.046 Uiso 1 1 calc R
C21 C 0.0445(8) 0.2808(4) 0.8615(6) 0.038(2) Uani 1 1 d .
H21 H -0.0200 0.3157 0.8436 0.045 Uiso 1 1 calc R
C22 C -0.0372(10) 0.2398(5) 0.9348(7) 0.050(2) Uani 1 1 d .
H22A H -0.1276 0.2288 0.9040 0.074 Uiso 1 1 calc R
H22C H -0.0526 0.2625 0.9982 0.074 Uiso 1 1 calc R
H22B H 0.0161 0.2020 0.9492 0.074 Uiso 1 1 calc R
C23 C 0.1788(4) 0.3122(2) 0.9051(3) 0.040(2) Uani 1 1 d G
C24 C 0.2307(5) 0.2901(2) 0.9972(3) 0.049(2) Uani 1 1 d G
H24 H 0.1792 0.2603 1.0345 0.058 Uiso 1 1 calc R
C25 C 0.3581(6) 0.3117(3) 1.0349(3) 0.061(3) Uani 1 1 d G
H25 H 0.3936 0.2966 1.0979 0.073 Uiso 1 1 calc R
C26 C 0.4335(5) 0.3553(3) 0.9804(3) 0.059(3) Uani 1 1 d G
H26 H 0.5206 0.3700 1.0061 0.071 Uiso 1 1 calc R
C27 C 0.3816(4) 0.37731(19) 0.8883(3) 0.047(2) Uani 1 1 d G
C32 C 0.2543(3) 0.35577(16) 0.8506(3) 0.040(2) Uani 1 1 d G
C31 C 0.2023(5) 0.3778(2) 0.7585(3) 0.046(2) Uani 1 1 d G
H31 H 0.1153 0.3631 0.7328 0.055 Uiso 1 1 calc R
C30 C 0.2778(6) 0.4214(2) 0.7040(3) 0.055(3) Uani 1 1 d G
H30 H 0.2423 0.4365 0.6410 0.066 Uiso 1 1 calc R
C29 C 0.4051(6) 0.4429(2) 0.7416(4) 0.056(3) Uani 1 1 d G
H29 H 0.4567 0.4727 0.7044 0.067 Uiso 1 1 calc R
C28 C 0.4571(5) 0.4209(2) 0.8338(4) 0.051(2) Uani 1 1 d G
H28 H 0.5441 0.4356 0.8595 0.061 Uiso 1 1 calc R
C33 C 0.0010(8) 0.2648(4) 0.6812(7) 0.041(2) Uani 1 1 d .
C34 C 0.0382(8) 0.2320(4) 0.5815(6) 0.0341(19) Uani 1 1 d .
H34B H 0.1388 0.2381 0.5679 0.041 Uiso 1 1 calc R
H34A H 0.0214 0.1869 0.5890 0.041 Uiso 1 1 calc R
C35 C 0.0222(8) 0.3013(4) 0.4300(7) 0.039(2) Uani 1 1 d .
H35 H -0.0502 0.3127 0.3778 0.047 Uiso 1 1 calc R
C36 C 0.0585(9) 0.3609(4) 0.4859(8) 0.047(2) Uani 1 1 d .
H36B H 0.1151 0.3512 0.5463 0.071 Uiso 1 1 calc R
H36C H -0.0276 0.3818 0.5063 0.071 Uiso 1 1 calc R
H36A H 0.1116 0.3882 0.4410 0.071 Uiso 1 1 calc R
C37 C 0.1424(4) 0.27018(19) 0.3718(3) 0.0356(19) Uani 1 1 d G
C38 C 0.2786(5) 0.2859(2) 0.3992(3) 0.042(2) Uani 1 1 d G
H38 H 0.2952 0.3154 0.4516 0.051 Uiso 1 1 calc R
C39 C 0.3905(4) 0.2584(3) 0.3501(4) 0.051(3) Uani 1 1 d G
H39 H 0.4835 0.2692 0.3689 0.062 Uiso 1 1 calc R
C40 C 0.3661(4) 0.2153(3) 0.2735(4) 0.054(3) Uani 1 1 d G
H40 H 0.4426 0.1965 0.2399 0.065 Uiso 1 1 calc R
C41 C 0.2300(4) 0.19959(18) 0.2460(3) 0.051(2) Uani 1 1 d G
C46 C 0.1181(3) 0.22704(16) 0.2952(3) 0.042(2) Uani 1 1 d G
C45 C -0.0181(4) 0.2113(2) 0.2677(4) 0.053(2) Uani 1 1 d G
H45 H -0.0946 0.2301 0.3013 0.063 Uiso 1 1 calc R
C44 C -0.0424(5) 0.1682(3) 0.1911(4) 0.062(3) Uani 1 1 d G
H44 H -0.1355 0.1575 0.1724 0.075 Uiso 1 1 calc R
C43 C 0.0694(7) 0.1408(2) 0.1420(4) 0.077(4) Uani 1 1 d G
H43 H 0.0528 0.1113 0.0896 0.092 Uiso 1 1 calc R
C42 C 0.2056(6) 0.1564(2) 0.1694(3) 0.061(3) Uani 1 1 d G
H42 H 0.2821 0.1377 0.1359 0.073 Uiso 1 1 calc R
C47 C -0.1833(8) 0.2456(4) 0.4948(7) 0.0360(19) Uani 1 1 d .
C48 C -0.2378(8) 0.1942(4) 0.5626(7) 0.038(2) Uani 1 1 d .
H48A H -0.1852 0.1557 0.5482 0.046 Uiso 1 1 calc R
H48B H -0.2189 0.2056 0.6342 0.046 Uiso 1 1 calc R
C49 C -0.4829(9) 0.2130(4) 0.6056(7) 0.041(2) Uani 1 1 d .
C50 C -0.4364(10) 0.2629(5) 0.6764(8) 0.055(3) Uani 1 1 d .
H50B H -0.4074 0.2445 0.7413 0.083 Uiso 1 1 calc R
H50C H -0.5138 0.2918 0.6876 0.083 Uiso 1 1 calc R
H50A H -0.3575 0.2853 0.6470 0.083 Uiso 1 1 calc R
C51 C -0.4373(8) 0.1341(4) 0.4778(7) 0.041(2) Uani 1 1 d .
H51 H -0.5302 0.1490 0.4522 0.049 Uiso 1 1 calc R
C52 C -0.3446(9) 0.1288(4) 0.3855(7) 0.044(2) Uani 1 1 d .
H52B H -0.2550 0.1101 0.4055 0.066 Uiso 1 1 calc R
H52C H -0.3284 0.1701 0.3571 0.066 Uiso 1 1 calc R
H52A H -0.3907 0.1026 0.3343 0.066 Uiso 1 1 calc R
C53 C -0.4640(5) 0.06988(16) 0.5273(4) 0.040(2) Uani 1 1 d G
C54 C -0.3779(5) 0.0520(2) 0.6078(4) 0.046(2) Uani 1 1 d G
H54 H -0.3162 0.0811 0.6384 0.056 Uiso 1 1 calc R
C55 C -0.3823(5) -0.0087(2) 0.6435(4) 0.052(3) Uani 1 1 d G
H55 H -0.3234 -0.0209 0.6985 0.062 Uiso 1 1 calc R
C56 C -0.4727(5) -0.05139(18) 0.5986(4) 0.051(2) Uani 1 1 d G
H56 H -0.4756 -0.0928 0.6230 0.061 Uiso 1 1 calc R
C57 C -0.5587(4) -0.03346(15) 0.5181(3) 0.046(2) Uani 1 1 d G
C62 C -0.5544(4) 0.02717(15) 0.4824(3) 0.042(2) Uani 1 1 d G
C61 C -0.6405(5) 0.0451(2) 0.4019(4) 0.045(2) Uani 1 1 d G
H61 H -0.6375 0.0866 0.3775 0.054 Uiso 1 1 calc R
C60 C -0.7309(5) 0.0024(3) 0.3571(4) 0.060(3) Uani 1 1 d G
H60 H -0.7897 0.0147 0.3021 0.072 Uiso 1 1 calc R
C59 C -0.7352(5) -0.0582(2) 0.3928(4) 0.060(3) Uani 1 1 d G
H59 H -0.7970 -0.0874 0.3622 0.072 Uiso 1 1 calc R
C58 C -0.6491(5) -0.07617(18) 0.4733(4) 0.057(3) Uani 1 1 d G
H58 H -0.6521 -0.1176 0.4977 0.068 Uiso 1 1 calc R

loop_
_atom_site_aniso_label
_atom_site_aniso_U_11
_atom_site_aniso_U_22
_atom_site_aniso_U_33
_atom_site_aniso_U_23
_atom_site_aniso_U_13
_atom_site_aniso_U_12
O1 0.027(3) 0.060(4) 0.052(4) 0.003(3) 0.011(3) 0.001(3)
O2 0.029(3) 0.060(4) 0.046(4) 0.000(3) 0.003(3) 0.002(3)
O3 0.024(3) 0.039(3) 0.051(4) 0.003(3) 0.006(3) -0.001(2)
O4 0.033(3) 0.036(3) 0.055(4) 0.002(3) -0.001(3) 0.004(3)
O5 0.028(3) 0.042(3) 0.055(4) 0.008(3) 0.002(3) 0.001(3)
O6 0.026(3) 0.055(4) 0.062(4) 0.000(3) 0.007(3) 0.002(3)
N1 0.027(3) 0.040(4) 0.043(4) -0.001(3) 0.005(3) 0.002(3)
N2 0.028(3) 0.039(4) 0.040(4) 0.004(3) 0.002(3) -0.002(3)
N3 0.026(3) 0.034(4) 0.056(4) 0.001(3) 0.003(3) 0.005(3)
N4 0.027(3) 0.036(4) 0.045(4) 0.004(3) 0.004(3) -0.002(3)
C1 0.049(6) 0.061(7) 0.082(8) 0.004(6) -0.008(6) -0.008(5)
C2 0.035(5) 0.108(10) 0.074(8) -0.003(7) 0.005(5) -0.003(6)
C3 0.042(6) 0.074(8) 0.068(7) 0.022(6) 0.004(5) 0.008(5)
C4 0.033(5) 0.070(7) 0.049(6) 0.002(5) 0.005(4) 0.001(5)
C5 0.034(4) 0.030(4) 0.046(5) 0.011(4) 0.008(4) 0.001(3)
C6 0.024(4) 0.042(5) 0.047(5) -0.004(4) 0.008(4) 0.006(3)
C7 0.030(4) 0.038(5) 0.054(6) 0.003(4) 0.008(4) -0.002(4)
C8 0.049(6) 0.040(5) 0.068(7) 0.003(5) -0.005(5) 0.005(4)
C9 0.023(4) 0.037(5) 0.065(6) -0.001(4) 0.000(4) 0.000(3)
C10 0.030(5) 0.044(5) 0.056(6) -0.002(4) 0.005(4) -0.002(4)
C11 0.034(5) 0.044(5) 0.041(5) -0.011(4) 0.008(4) 0.001(4)
C12 0.029(4) 0.033(5) 0.079(7) 0.000(5) -0.005(4) -0.001(4)
C13 0.038(5) 0.039(5) 0.042(5) -0.001(4) 0.004(4) -0.008(4)
C18 0.032(5) 0.040(5) 0.058(6) -0.008(4) 0.009(4) -0.007(4)
C17 0.051(6) 0.048(6) 0.065(7) 0.002(5) 0.001(5) -0.002(5)
C16 0.089(9) 0.038(6) 0.064(7) -0.007(5) 0.031(6) -0.012(5)
C15 0.079(8) 0.056(7) 0.045(6) 0.001(5) 0.019(5) -0.026(6)
C14 0.058(6) 0.038(5) 0.068(7) 0.006(5) 0.002(5) -0.010(5)
C19 0.031(4) 0.040(5) 0.038(5) 0.003(4) 0.005(4) 0.002(4)
C20 0.032(4) 0.039(5) 0.043(5) 0.003(4) 0.004(4) 0.001(4)
C21 0.033(4) 0.046(5) 0.035(5) 0.004(4) 0.011(4) -0.001(4)
C22 0.055(6) 0.053(6) 0.041(5) 0.001(5) 0.012(4) -0.010(5)
C23 0.045(5) 0.059(6) 0.017(4) -0.006(4) 0.010(4) 0.006(4)
C24 0.051(6) 0.058(6) 0.037(5) 0.002(4) 0.003(4) -0.006(4)
C25 0.069(7) 0.069(7) 0.044(6) 0.000(5) -0.021(5) -0.001(6)
C26 0.045(6) 0.052(6) 0.079(8) 0.003(6) -0.019(5) -0.009(5)
C27 0.036(5) 0.040(5) 0.063(6) -0.012(5) -0.003(4) -0.002(4)
C32 0.037(5) 0.042(5) 0.042(5) -0.005(4) 0.013(4) -0.001(4)
C31 0.041(5) 0.046(6) 0.050(6) -0.008(5) 0.004(4) -0.006(4)
C30 0.071(7) 0.046(6) 0.047(6) 0.002(5) 0.000(5) -0.005(5)
C29 0.056(6) 0.053(6) 0.059(7) -0.003(5) 0.014(5) -0.017(5)
C28 0.047(6) 0.039(5) 0.066(7) -0.002(5) 0.005(5) -0.015(4)
C33 0.028(4) 0.038(5) 0.056(6) 0.002(4) -0.003(4) -0.003(4)
C34 0.028(4) 0.044(5) 0.030(4) 0.004(4) 0.003(3) -0.004(3)
C35 0.028(4) 0.042(5) 0.049(5) 0.004(4) 0.003(4) 0.002(4)
C36 0.042(5) 0.038(5) 0.062(6) 0.004(5) 0.015(4) 0.001(4)
C37 0.027(4) 0.042(5) 0.038(5) 0.010(4) 0.002(3) -0.002(3)
C38 0.027(4) 0.050(6) 0.050(5) 0.011(4) 0.006(4) -0.004(4)
C39 0.024(4) 0.070(7) 0.060(6) 0.020(5) 0.009(4) 0.003(4)
C40 0.060(6) 0.069(7) 0.034(5) 0.010(5) 0.014(5) 0.028(5)
C41 0.056(6) 0.061(6) 0.035(5) 0.005(5) 0.007(4) 0.012(5)
C46 0.041(5) 0.050(6) 0.034(5) 0.012(4) 0.006(4) -0.002(4)
C45 0.053(6) 0.057(6) 0.049(6) -0.001(5) 0.007(5) -0.006(5)
C44 0.066(7) 0.076(8) 0.046(6) -0.008(6) 0.008(5) -0.021(6)
C43 0.131(12) 0.053(7) 0.046(7) 0.000(5) 0.011(7) -0.022(8)
C42 0.092(9) 0.059(7) 0.032(5) 0.002(5) 0.020(5) 0.018(6)
C47 0.029(4) 0.031(4) 0.047(5) 0.000(4) -0.006(4) 0.001(3)
C48 0.023(4) 0.038(5) 0.054(5) -0.006(4) 0.003(4) 0.005(3)
C49 0.025(4) 0.056(6) 0.042(5) 0.008(4) 0.006(4) 0.004(4)
C50 0.035(5) 0.054(6) 0.078(7) -0.010(5) 0.019(5) -0.002(4)
C51 0.021(4) 0.050(5) 0.052(6) -0.007(4) 0.003(4) 0.000(4)
C52 0.030(4) 0.046(5) 0.057(6) -0.006(4) 0.003(4) -0.006(4)
C53 0.035(5) 0.033(5) 0.053(6) -0.002(4) 0.010(4) 0.001(4)
C54 0.030(5) 0.049(6) 0.060(6) 0.005(5) 0.004(4) -0.001(4)
C55 0.039(5) 0.048(6) 0.068(7) 0.007(5) 0.006(5) 0.015(4)
C56 0.053(6) 0.029(5) 0.070(7) 0.002(5) 0.011(5) 0.008(4)
C57 0.040(5) 0.029(5) 0.069(7) -0.007(4) 0.016(5) -0.001(4)
C62 0.037(5) 0.036(5) 0.053(6) -0.002(4) 0.006(4) 0.000(4)
C61 0.040(5) 0.039(5) 0.054(6) -0.002(4) 0.008(4) -0.007(4)
C60 0.044(6) 0.048(6) 0.089(8) -0.007(6) 0.013(5) -0.007(5)
C59 0.051(6) 0.070(8) 0.059(7) -0.021(6) 0.022(5) -0.023(5)
C58 0.067(7) 0.043(6) 0.061(7) -0.006(5) 0.029(6) -0.003(5)

loop_
_atom_type_symbol
_atom_type_description
_atom_type_scat_dispersion_real
_atom_type_scat_dispersion_imag
_atom_type_scat_source
C C 0.0181 0.0091 'International Tables Vol C Tables 4.2.6.8 and 6.1.1.4'
H H 0.0000 0.0000 'International Tables Vol C Tables 4.2.6.8 and 6.1.1.4'
O O 0.0492 0.0322 'International Tables Vol C Tables 4.2.6.8 and 6.1.1.4'
N N 0.0311 0.0180 'International Tables Vol C Tables 4.2.6.8 and 6.1.1.4'

loop_
_geom_angle_atom_site_label_1
_geom_angle_atom_site_label_2
_geom_angle_atom_site_label_3
_geom_angle
_geom_angle_publ_flag
C5 O1 C4 121.2(7) yes
C19 N1 C6 121.1(7) ?
C19 N1 C7 118.3(6) ?
C6 N1 C7 119.6(7) ?
C33 N2 C20 121.5(7) ?
C33 N2 C21 120.3(7) ?
C20 N2 C21 117.7(7) ?
C47 N3 C34 118.8(7) ?
C47 N3 C35 121.4(7) ?
C34 N3 C35 117.8(6) ?
C49 N4 C48 121.0(7) ?
C49 N4 C51 118.0(7) ?
C48 N4 C51 121.0(6) ?
C4 C1 H1A 109.5 ?
C4 C1 H1C 109.5 ?
H1A C1 H1C 109.5 ?
C4 C1 H1B 109.5 ?
H1A C1 H1B 109.5 ?
H1C C1 H1B 109.5 ?
C4 C2 H2B 109.5 ?
C4 C2 H2C 109.5 ?
H2B C2 H2C 109.5 ?
C4 C2 H2A 109.5 ?
H2B C2 H2A 109.5 ?
H2C C2 H2A 109.5 ?
C4 C3 H3B 109.5 ?
C4 C3 H3C 109.5 ?
H3B C3 H3C 109.5 ?
C4 C3 H3A 109.5 ?
H3B C3 H3A 109.5 ?
H3C C3 H3A 109.5 ?
O1 C4 C1 111.1(8) ?
O1 C4 C3 109.7(8) ?
C1 C4 C3 114.0(9) ?
O1 C4 C2 101.1(7) ?
C1 C4 C2 111.4(9) ?
C3 C4 C2 108.7(9) ?
O2 C5 O1 124.0(8) ?
O2 C5 C6 125.7(7) ?
O1 C5 C6 110.2(7) ?
N1 C6 C5 113.2(7) ?
N1 C6 H6A 108.9 ?
C5 C6 H6A 108.9 ?
N1 C6 H6B 108.9 ?
C5 C6 H6B 108.9 ?
H6A C6 H6B 107.8 ?
N1 C7 C8 108.1(7) ?
N1 C7 C9 112.5(6) ?
C8 C7 C9 116.8(7) ?
N1 C7 H7 106.3 ?
C8 C7 H7 106.3 ?
C9 C7 H7 106.3 ?
C7 C8 H8C 109.5 ?
C7 C8 H8B 109.5 ?
H8C C8 H8B 109.5 ?
C7 C8 H8A 109.5 ?
H8C C8 H8A 109.5 ?
H8B C8 H8A 109.5 ?
C10 C9 C18 120.0 ?
C10 C9 C7 117.3(4) ?
C18 C9 C7 122.7(4) ?
C9 C10 C11 120.0 ?
C9 C10 H10 120.0 ?
C11 C10 H10 120.0 ?
C12 C11 C10 120.0 ?
C12 C11 H11 120.0 ?
C10 C11 H11 120.0 ?
C11 C12 C13 120.0 ?
C11 C12 H12 120.0 ?
C13 C12 H12 120.0 ?
C12 C13 C18 120.0 ?
C12 C13 C14 120.0 ?
C18 C13 C14 120.0 ?
C17 C18 C13 120.0 ?
C17 C18 C9 120.0 ?
C13 C18 C9 120.0 ?
C18 C17 C16 120.0 ?
C18 C17 H17 120.0 ?
C16 C17 H17 120.0 ?
C15 C16 C17 120.0 ?
C15 C16 H16 120.0 ?
C17 C16 H16 120.0 ?
C16 C15 C14 120.0 ?
C16 C15 H15 120.0 ?
C14 C15 H15 120.0 ?
C15 C14 C13 120.0 ?
C15 C14 H14 120.0 ?
C13 C14 H14 120.0 ?
O3 C19 N1 120.8(8) ?
O3 C19 C20 120.8(7) ?
N1 C19 C20 118.4(7) ?
N2 C20 C19 112.6(7) ?
N2 C20 H20B 109.1 ?
C19 C20 H20B 109.1 ?
N2 C20 H20A 109.1 ?
C19 C20 H20A 109.1 ?
H20B C20 H20A 107.8 ?
N2 C21 C22 111.3(7) ?
N2 C21 C23 112.0(6) ?
C22 C21 C23 116.4(7) ?
N2 C21 H21 105.4 ?
C22 C21 H21 105.4 ?
C23 C21 H21 105.4 ?
C21 C22 H22A 109.5 ?
C21 C22 H22C 109.5 ?
H22A C22 H22C 109.5 ?
C21 C22 H22B 109.5 ?
H22A C22 H22B 109.5 ?
H22C C22 H22B 109.5 ?
C24 C23 C32 120.0 ?
C24 C23 C21 117.3(4) ?
C32 C23 C21 122.4(4) ?
C25 C24 C23 120.0 ?
C25 C24 H24 120.0 ?
C23 C24 H24 120.0 ?
C26 C25 C24 120.0 ?
C26 C25 H25 120.0 ?
C24 C25 H25 120.0 ?
C25 C26 C27 120.0 ?
C25 C26 H26 120.0 ?
C27 C26 H26 120.0 ?
C26 C27 C32 120.0 ?
C26 C27 C28 120.0 ?
C32 C27 C28 120.0 ?
C31 C32 C27 120.0 ?
C31 C32 C23 120.0 ?
C27 C32 C23 120.0 ?
C30 C31 C32 120.0 ?
C30 C31 H31 120.0 ?
C32 C31 H31 120.0 ?
C31 C30 C29 120.0 ?
C31 C30 H30 120.0 ?
C29 C30 H30 120.0 ?
C30 C29 C28 120.0 ?
C30 C29 H29 120.0 ?
C28 C29 H29 120.0 ?
C29 C28 C27 120.0 ?
C29 C28 H28 120.0 ?
C27 C28 H28 120.0 ?
O4 C33 N2 122.3(8) ?
O4 C33 C34 119.5(8) ?
N2 C33 C34 118.2(7) ?
N3 C34 C33 112.2(7) ?
N3 C34 H34B 109.2 ?
C33 C34 H34B 109.2 ?
N3 C34 H34A 109.2 ?
C33 C34 H34A 109.2 ?
H34B C34 H34A 107.9 ?
N3 C35 C36 112.5(7) ?
N3 C35 C37 108.9(6) ?
C36 C35 C37 116.2(6) ?
N3 C35 H35 106.2 ?
C36 C35 H35 106.2 ?
C37 C35 H35 106.2 ?
C35 C36 H36B 109.5 ?
C35 C36 H36C 109.5 ?
H36B C36 H36C 109.5 ?
C35 C36 H36A 109.5 ?
H36B C36 H36A 109.5 ?
H36C C36 H36A 109.5 ?
C38 C37 C46 120.0 ?
C38 C37 C35 117.8(4) ?
C46 C37 C35 122.2(4) ?
C39 C38 C37 120.0 ?
C39 C38 H38 120.0 ?
C37 C38 H38 120.0 ?
C38 C39 C40 120.0 ?
C38 C39 H39 120.0 ?
C40 C39 H39 120.0 ?
C41 C40 C39 120.0 ?
C41 C40 H40 120.0 ?
C39 C40 H40 120.0 ?
C40 C41 C46 120.0 ?
C40 C41 C42 120.0 ?
C46 C41 C42 120.0 ?
C41 C46 C45 120.0 ?
C41 C46 C37 120.0 ?
C45 C46 C37 120.0 ?
C44 C45 C46 120.0 ?
C44 C45 H45 120.0 ?
C46 C45 H45 120.0 ?
C45 C44 C43 120.0 ?
C45 C44 H44 120.0 ?
C43 C44 H44 120.0 ?
C42 C43 C44 120.0 ?
C42 C43 H43 120.0 ?
C44 C43 H43 120.0 ?
C43 C42 C41 120.0 ?
C43 C42 H42 120.0 ?
C41 C42 H42 120.0 ?
O5 C47 N3 121.9(8) ?
O5 C47 C48 121.3(7) ?
N3 C47 C48 116.6(7) ?
N4 C48 C47 114.2(7) ?
N4 C48 H48A 108.7 ?
C47 C48 H48A 108.7 ?
N4 C48 H48B 108.7 ?
C47 C48 H48B 108.7 ?
H48A C48 H48B 107.6 ?
O6 C49 N4 119.6(8) ?
O6 C49 C50 120.7(8) ?
N4 C49 C50 119.7(7) ?
C49 C50 H50B 109.5 ?
C49 C50 H50C 109.5 ?
H50B C50 H50C 109.5 ?
C49 C50 H50A 109.5 ?
H50B C50 H50A 109.5 ?
H50C C50 H50A 109.5 ?
N4 C51 C52 112.2(7) ?
N4 C51 C53 113.8(7) ?
C52 C51 C53 111.7(7) ?
N4 C51 H51 106.2 ?
C52 C51 H51 106.2 ?
C53 C51 H51 106.2 ?
C51 C52 H52B 109.5 ?
C51 C52 H52C 109.5 ?
H52B C52 H52C 109.5 ?
C51 C52 H52A 109.5 ?
H52B C52 H52A 109.5 ?
H52C C52 H52A 109.5 ?
C54 C53 C62 120.0 ?
C54 C53 C51 118.0(4) ?
C62 C53 C51 121.1(4) ?
C55 C54 C53 120.0 ?
C55 C54 H54 120.0 ?
C53 C54 H54 120.0 ?
C54 C55 C56 120.0 ?
C54 C55 H55 120.0 ?
C56 C55 H55 120.0 ?
C57 C56 C55 120.0 ?
C57 C56 H56 120.0 ?
C55 C56 H56 120.0 ?
C56 C57 C62 120.0 ?
C56 C57 C58 120.0 ?
C62 C57 C58 120.0 ?
C61 C62 C57 120.0 ?
C61 C62 C53 120.0 ?
C57 C62 C53 120.0 ?
C62 C61 C60 120.0 ?
C62 C61 H61 120.0 ?
C60 C61 H61 120.0 ?
C61 C60 C59 120.0 ?
C61 C60 H60 120.0 ?
C59 C60 H60 120.0 ?
C58 C59 C60 120.0 ?
C58 C59 H59 120.0 ?
C60 C59 H59 120.0 ?
C59 C58 C57 120.0 ?
C59 C58 H58 120.0 ?
C57 C58 H58 120.0 ?

loop_
_geom_bond_atom_site_label_1
_geom_bond_atom_site_label_2
_geom_bond_distance
_geom_bond_publ_flag
O1 C5 1.347(10) yes
O1 C4 1.476(11) yes
O2 C5 1.208(10) yes
O3 C19 1.247(9) yes
O4 C33 1.234(10) yes
O5 C47 1.245(10) yes
O6 C49 1.244(10) yes
N1 C19 1.343(11) ?
N1 C6 1.454(10) ?
N1 C7 1.496(11) ?
N2 C33 1.340(11) ?
N2 C20 1.449(11) ?
N2 C21 1.464(11) ?
N3 C47 1.357(10) ?
N3 C34 1.447(10) ?
N3 C35 1.470(11) ?
N4 C49 1.362(11) ?
N4 C48 1.457(10) ?
N4 C51 1.477(11) ?
C1 C4 1.488(15) ?
C1 H1A 0.9800 ?
C1 H1C 0.9800 ?
C1 H1B 0.9800 ?
C2 C4 1.533(13) ?
C2 H2B 0.9800 ?
C2 H2C 0.9800 ?
C2 H2A 0.9800 ?
C3 C4 1.506(14) ?
C3 H3B 0.9800 ?
C3 H3C 0.9800 ?
C3 H3A 0.9800 ?
C5 C6 1.503(12) ?
C6 H6A 0.9900 ?
C6 H6B 0.9900 ?
C7 C8 1.505(13) ?
C7 C9 1.555(9) ?
C7 H7 1.0000 ?
C8 H8C 0.9800 ?
C8 H8B 0.9800 ?
C8 H8A 0.9800 ?
C9 C10 1.3900 ?
C9 C18 1.3900 ?
C10 C11 1.3900 ?
C10 H10 0.9500 ?
C11 C12 1.3900 ?
C11 H11 0.9500 ?
C12 C13 1.3900 ?
C12 H12 0.9500 ?
C13 C18 1.3900 ?
C13 C14 1.3900 ?
C18 C17 1.3900 ?
C17 C16 1.3900 ?
C17 H17 0.9500 ?
C16 C15 1.3900 ?
C16 H16 0.9500 ?
C15 C14 1.3900 ?
C15 H15 0.9500 ?
C14 H14 0.9500 ?
C19 C20 1.518(12) ?
C20 H20B 0.9900 ?
C20 H20A 0.9900 ?
C21 C22 1.530(12) ?
C21 C23 1.556(9) ?
C21 H21 1.0000 ?
C22 H22A 0.9800 ?
C22 H22C 0.9800 ?
C22 H22B 0.9800 ?
C23 C24 1.3900 ?
C23 C32 1.3900 ?
C24 C25 1.3900 ?
C24 H24 0.9500 ?
C25 C26 1.3900 ?
C25 H25 0.9500 ?
C26 C27 1.3900 ?
C26 H26 0.9500 ?
C27 C32 1.3900 ?
C27 C28 1.3900 ?
C32 C31 1.3900 ?
C31 C30 1.3900 ?
C31 H31 0.9500 ?
C30 C29 1.3900 ?
C30 H30 0.9500 ?
C29 C28 1.3900 ?
C29 H29 0.9500 ?
C28 H28 0.9500 ?
C33 C34 1.538(12) ?
C34 H34B 0.9900 ?
C34 H34A 0.9900 ?
C35 C36 1.519(13) ?
C35 C37 1.544(9) ?
C35 H35 1.0000 ?
C36 H36B 0.9800 ?
C36 H36C 0.9800 ?
C36 H36A 0.9800 ?
C37 C38 1.3900 ?
C37 C46 1.3900 ?
C38 C39 1.3900 ?
C38 H38 0.9500 ?
C39 C40 1.3900 ?
C39 H39 0.9500 ?
C40 C41 1.3900 ?
C40 H40 0.9500 ?
C41 C46 1.3900 ?
C41 C42 1.3900 ?
C46 C45 1.3900 ?
C45 C44 1.3900 ?
C45 H45 0.9500 ?
C44 C43 1.3900 ?
C44 H44 0.9500 ?
C43 C42 1.3900 ?
C43 H43 0.9500 ?
C42 H42 0.9500 ?
C47 C48 1.519(12) ?
C48 H48A 0.9900 ?
C48 H48B 0.9900 ?
C49 C50 1.490(13) ?
C50 H50B 0.9800 ?
C50 H50C 0.9800 ?
C50 H50A 0.9800 ?
C51 C52 1.519(12) ?
C51 C53 1.553(10) ?
C51 H51 1.0000 ?
C52 H52B 0.9800 ?
C52 H52C 0.9800 ?
C52 H52A 0.9800 ?
C53 C54 1.3900 ?
C53 C62 1.3900 ?
C54 C55 1.3900 ?
C54 H54 0.9500 ?
C55 C56 1.3900 ?
C55 H55 0.9500 ?
C56 C57 1.3900 ?
C56 H56 0.9500 ?
C57 C62 1.3900 ?
C57 C58 1.3900 ?
C62 C61 1.3900 ?
C61 C60 1.3900 ?
C61 H61 0.9500 ?
C60 C59 1.3900 ?
C60 H60 0.9500 ?
C59 C58 1.3900 ?
C59 H59 0.9500 ?
C58 H58 0.9500 ?

loop_
_geom_torsion_atom_site_label_1
_geom_torsion_atom_site_label_2
_geom_torsion_atom_site_label_3
_geom_torsion_atom_site_label_4
_geom_torsion
C5 O1 C4 C1 -62.9(11)
C5 O1 C4 C3 64.1(11)
C5 O1 C4 C2 178.7(8)
C4 O1 C5 O2 -2.6(13)
C4 O1 C5 C6 175.0(8)
C19 N1 C6 C5 75.7(10)
C7 N1 C6 C5 -116.1(8)
O2 C5 C6 N1 -4.1(12)
O1 C5 C6 N1 178.3(7)
C19 N1 C7 C8 80.3(9)
C6 N1 C7 C8 -88.3(9)
C19 N1 C7 C9 -149.4(7)
C6 N1 C7 C9 42.1(10)
N1 C7 C9 C10 -109.8(6)
C8 C7 C9 C10 16.0(8)
N1 C7 C9 C18 68.7(7)
C8 C7 C9 C18 -165.6(6)
C18 C9 C10 C11 0.0
C7 C9 C10 C11 178.5(5)
C9 C10 C11 C12 0.0
C10 C11 C12 C13 0.0
C11 C12 C13 C18 0.0
C11 C12 C13 C14 180.0
C12 C13 C18 C17 180.0
C14 C13 C18 C17 0.0
C12 C13 C18 C9 0.0
C14 C13 C18 C9 180.0
C10 C9 C18 C17 180.0
C7 C9 C18 C17 1.6(5)
C10 C9 C18 C13 0.0
C7 C9 C18 C13 -178.4(5)
C13 C18 C17 C16 0.0
C9 C18 C17 C16 180.0
C18 C17 C16 C15 0.0
C17 C16 C15 C14 0.0
C16 C15 C14 C13 0.0
C12 C13 C14 C15 180.0
C18 C13 C14 C15 0.0
C6 N1 C19 O3 176.6(7)
C7 N1 C19 O3 8.2(12)
C6 N1 C19 C20 -1.5(12)
C7 N1 C19 C20 -169.9(7)
C33 N2 C20 C19 -66.8(10)
C21 N2 C20 C19 105.0(8)
O3 C19 C20 N2 -0.9(12)
N1 C19 C20 N2 177.2(7)
C33 N2 C21 C22 107.4(9)
C20 N2 C21 C22 -64.5(9)
C33 N2 C21 C23 -120.4(8)
C20 N2 C21 C23 67.8(8)
N2 C21 C23 C24 -115.5(5)
C22 C21 C23 C24 14.1(8)
N2 C21 C23 C32 57.6(8)
C22 C21 C23 C32 -172.8(6)
C32 C23 C24 C25 0.0
C21 C23 C24 C25 173.3(5)
C23 C24 C25 C26 0.0
C24 C25 C26 C27 0.0
C25 C26 C27 C32 0.0
C25 C26 C27 C28 180.0
C26 C27 C32 C31 180.0
C28 C27 C32 C31 0.0
C26 C27 C32 C23 0.0
C28 C27 C32 C23 180.0
C24 C23 C32 C31 180.0
C21 C23 C32 C31 7.1(5)
C24 C23 C32 C27 0.0
C21 C23 C32 C27 -172.9(5)
C27 C32 C31 C30 0.0
C23 C32 C31 C30 180.0
C32 C31 C30 C29 0.0
C31 C30 C29 C28 0.0
C30 C29 C28 C27 0.0
C26 C27 C28 C29 180.0
C32 C27 C28 C29 0.0
C20 N2 C33 O4 169.5(8)
C21 N2 C33 O4 -2.1(12)
C20 N2 C33 C34 -11.7(11)
C21 N2 C33 C34 176.7(7)
C47 N3 C34 C33 -65.2(10)
C35 N3 C34 C33 98.6(8)
O4 C33 C34 N3 0.0(11)
N2 C33 C34 N3 -178.8(7)
C47 N3 C35 C36 101.3(9)
C34 N3 C35 C36 -62.1(9)
C47 N3 C35 C37 -128.4(7)
C34 N3 C35 C37 68.2(9)
N3 C35 C37 C38 -108.3(6)
C36 C35 C37 C38 19.9(8)
N3 C35 C37 C46 70.7(7)
C36 C35 C37 C46 -161.0(6)
C46 C37 C38 C39 0.0
C35 C37 C38 C39 179.1(5)
C37 C38 C39 C40 0.0
C38 C39 C40 C41 0.0
C39 C40 C41 C46 0.0
C39 C40 C41 C42 180.0
C40 C41 C46 C45 180.0
C42 C41 C46 C45 0.0
C40 C41 C46 C37 0.0
C42 C41 C46 C37 180.0
C38 C37 C46 C41 0.0
C35 C37 C46 C41 -179.0(5)
C38 C37 C46 C45 180.0
C35 C37 C46 C45 1.0(5)
C41 C46 C45 C44 0.0
C37 C46 C45 C44 180.0
C46 C45 C44 C43 0.0
C45 C44 C43 C42 0.0
C44 C43 C42 C41 0.0
C40 C41 C42 C43 180.0
C46 C41 C42 C43 0.0
C34 N3 C47 O5 166.1(8)
C35 N3 C47 O5 2.9(13)
C34 N3 C47 C48 -19.9(11)
C35 N3 C47 C48 176.9(7)
C49 N4 C48 C47 -88.8(9)
C51 N4 C48 C47 92.1(9)
O5 C47 C48 N4 0.3(12)
N3 C47 C48 N4 -173.7(7)
C48 N4 C49 O6 -176.4(8)
C51 N4 C49 O6 2.7(12)
C48 N4 C49 C50 3.2(12)
C51 N4 C49 C50 -177.8(8)
C49 N4 C51 C52 148.4(8)
C48 N4 C51 C52 -32.5(11)
C49 N4 C51 C53 -83.6(8)
C48 N4 C51 C53 95.5(8)
N4 C51 C53 C54 -33.3(7)
C52 C51 C53 C54 95.0(6)
N4 C51 C53 C62 157.4(4)
C52 C51 C53 C62 -74.3(7)
C62 C53 C54 C55 0.0
C51 C53 C54 C55 -169.4(5)
C53 C54 C55 C56 0.0
C54 C55 C56 C57 0.0
C55 C56 C57 C62 0.0
C55 C56 C57 C58 180.0
C56 C57 C62 C61 180.0
C58 C57 C62 C61 0.0
C56 C57 C62 C53 0.0
C58 C57 C62 C53 180.0
C54 C53 C62 C61 180.0
C51 C53 C62 C61 -10.9(5)
C54 C53 C62 C57 0.0
C51 C53 C62 C57 169.1(5)
C57 C62 C61 C60 0.0
C53 C62 C61 C60 180.0
C62 C61 C60 C59 0.0
C61 C60 C59 C58 0.0
C60 C59 C58 C57 0.0
C56 C57 C58 C59 180.0
C62 C57 C58 C59 0.0
